data_2004359
loop_
_publ_author_name
'Garcia, J. G.'
'Ramos, B.'
'Rodriguez, A.'
'Fronczek, F. R.'

_publ_section_title
;
 Phenyl 2-(Trimethylsilylethynyl)phenyl Ketone and
 2-(Trimethylsilylethynyl)benzaldehyde
;
_journal_issue 1
_journal_name_full 'Acta Crystallographica Section C'
_journal_page_first 259
_journal_page_last 262
_journal_paper_doi 10.1107/S0108270195011243
_journal_volume 52
_journal_year 1996
_chemical_formula_moiety 'C12 H14 O1 Si1'
_chemical_formula_sum 'C12 H14 O Si'
_chemical_formula_weight 202.3
_chemical_name_systematic
;
(2-trimethylsilylethynyl)-benzaldehyde
;
_symmetry_cell_setting orthorhombic
_symmetry_space_group_name_H-M 'I m a 2'
_atom_type_scat_source IntTabIV
_cell_angle_alpha 90.00
_cell_angle_beta 90.00
_cell_angle_gamma 90.00
_cell_formula_units_Z 4
_cell_length_a 7.1006(5)
_cell_length_b 16.880(2)
_cell_length_c 10.1754(5)
_cell_measurement_reflns_used 25
_cell_measurement_temperature 297
_cell_measurement_theta_max 41
_cell_measurement_theta_min 25
_cell_volume 1219.60(18)
_computing_cell_refinement CAD-4
_computing_data_collection 'CAD-4 (Enraf-Nonius, 1977)'
_computing_data_reduction 'PROCESS: MolEN (Fair, 1990)'
_computing_molecular_graphics 'ORTEPII (Johnson, 1976)'
_computing_publication_material 'CIF in MolEN'
_computing_structure_refinement 'LSFM: MolEN'
_computing_structure_solution 'Patterson and Fourier techniques'
_diffrn_measurement_device Enraf_Nonius_CAD4
_diffrn_measurement_method \q/2\q
_diffrn_radiation_type CuK\a
_diffrn_radiation_wavelength 1.54184
_diffrn_reflns_av_R_equivalents 0.023
_diffrn_reflns_limit_h_max 8
_diffrn_reflns_limit_h_min -8
_diffrn_reflns_limit_k_max 21
_diffrn_reflns_limit_k_min 0
_diffrn_reflns_limit_l_max 12
_diffrn_reflns_limit_l_min -12
_diffrn_reflns_number 2495
_diffrn_reflns_theta_max 74.84
_diffrn_standards_decay_% -2.0
_diffrn_standards_interval_time 120
_diffrn_standards_number 3
_exptl_absorpt_coefficient_mu 1.43
_exptl_absorpt_correction_T_max 0.9955
_exptl_absorpt_correction_T_min 0.9235
_exptl_absorpt_correction_type \y_scans_(North,_Phillips_&_Mathews,_1968)
_exptl_crystal_colour colorless
_exptl_crystal_density_diffrn 1.102
_exptl_crystal_description prism
_exptl_crystal_F_000 432
_exptl_crystal_size_max 0.50
_exptl_crystal_size_mid 0.45
_exptl_crystal_size_min 0.32
_refine_diff_density_max 0.23
_refine_diff_density_min -0.22
_refine_ls_abs_structure_details
;
refinement of the structure with the opposite direction of the polar axis
yielded R = 0.040, wR = 0.053, S = 2.873 and uncertainties on refined
parameters which were ca 25% higher.
;
_refine_ls_extinction_coef 0.204E-4(8)
_refine_ls_extinction_method isotropic_(Zachariasen,_1963)
_refine_ls_goodness_of_fit_obs 2.289
_refine_ls_hydrogen_treatment H_atoms_included_but_not_refined
_refine_ls_number_parameters 82
_refine_ls_number_reflns 1139
_refine_ls_R_factor_obs 0.032
_refine_ls_shift/esd_max 0.003
_refine_ls_structure_factor_coef F
_refine_ls_weighting_details 'w = 4Fo^2^/[\s^2^(Fo^2^) + 0.0004Fo^4^]'
_refine_ls_weighting_scheme calc
_refine_ls_wR_factor_obs 0.043
_reflns_number_observed 1139
_reflns_number_total 1150
_reflns_observed_criterion >1.0\s(I)
_cod_data_source_file bm1032.cif
_cod_data_source_block 2
_cod_depositor_comments
;
The following automatic conversions were performed:

'_refine_ls_weighting_scheme' value '4Fo^2^/[\s^2^(Fo^2^) +
0.0004Fo^4^]' was changed to 'calc'. New tag
'_refine_ls_weighting_details' was created. The value of the new tag
was set to 'w = 4Fo^2^/[\s^2^(Fo^2^) + 0.0004Fo^4^]'.

Automatic conversion script
Id: cif_fix_values 3143 2015-03-26 13:38:13Z robertas 
;
_cod_original_cell_volume 1219.6(3)
_cod_original_formula_sum 'C12 H14 O1 Si1'
_cod_database_code 2004359

loop_
_atom_site_aniso_label
_atom_site_aniso_U_11
_atom_site_aniso_U_22
_atom_site_aniso_U_33
_atom_site_aniso_U_12
_atom_site_aniso_U_13
_atom_site_aniso_U_23
Si 0.0722(3) 0.0510(2) 0.0572(3) 0.0000 0.0000 -0.0102(2)
O 0.193(3) 0.0652(8) 0.109(2) 0.0000 0.0000 0.0296(9)
C1 0.0750(10) 0.0570(10) 0.0690(10) 0.0000 0.0000 -0.0119(9)
C2 0.0610(10) 0.0538(9) 0.0650(10) 0.0000 0.0000 -0.0103(9)
C3 0.0551(9) 0.0457(8) 0.0550(10) 0.0000 0.0000 -0.0056(7)
C4 0.0850(10) 0.0549(9) 0.067(2) 0.0000 0.0000 0.0048(9)
C5 0.098(2) 0.0900(10) 0.0510(10) 0.0000 0.0000 0.0060(10)
C6 0.083(2) 0.0770(10) 0.0610(10) 0.0000 0.0000 -0.0180(10)
C7 0.0800(10) 0.0513(8) 0.0710(10) 0.0000 0.0000 -0.0113(8)
C8 0.0650(10) 0.0468(9) 0.0580(10) 0.0000 0.0000 -0.0011(8)
C9 0.126(3) 0.0640(10) 0.070(2) 0.0000 0.0000 0.0130(10)
C10 0.159(3) 0.0570(10) 0.129(3) 0.0000 0.0000 -0.0030(10)
C11 0.0920(10) 0.1290(10) 0.0760(10) -0.012(2) 0.0140(10) -0.0170(10)

loop_
_atom_site_label
_atom_site_fract_x
_atom_site_fract_y
_atom_site_fract_z
_atom_site_U_iso_or_equiv
_atom_site_thermal_displace_type
_atom_site_calc_flag
Si 0.2500 0.35315(3) 0.0000 0.0602(1) Uani ?
O 0.2500 0.7007(1) 0.1934(3) 0.122(1) Uani ?
C1 0.2500 0.4178(1) 0.1455(3) 0.0670(6) Uani ?
C2 0.2500 0.4604(1) 0.2389(2) 0.0599(6) Uani ?
C3 0.2500 0.5108(1) 0.3536(2) 0.0521(4) Uani ?
C4 0.2500 0.4782(1) 0.4774(3) 0.0690(6) Uani ?
C5 0.2500 0.5260(2) 0.5887(3) 0.0797(8) Uani ?
C6 0.2500 0.6070(2) 0.5765(3) 0.0738(7) Uani ?
C7 0.2500 0.6398(1) 0.4558(3) 0.0675(6) Uani ?
C8 0.2500 0.5935(1) 0.3423(2) 0.0566(5) Uani ?
C9 0.2500 0.6308(1) 0.2124(3) 0.087(1) Uani ?
C10 0.2500 0.2497(2) 0.0550(5) 0.115(1) Uani ?
C11 0.4617(4) 0.3744(1) -0.0999(2) 0.0992(7) Uani ?
H4 0.2500 0.4222 0.4871 0.0897 Uiso calc
H5 0.2500 0.5025 0.6736 0.1036 Uiso calc
H6 0.2500 0.6397 0.6525 0.0960 Uiso calc
H7 0.2500 0.6959 0.4479 0.0878 Uiso calc
H9 0.2500 0.5970 0.1378 0.1127 Uiso calc
H10a 0.2500 0.2158 -0.0195 0.1495 Uiso calc
H10b 0.1408 0.2399 0.1064 0.1495 Uiso calc
H11a 0.4534 0.3469 -0.1812 0.1289 Uiso calc
H11b 0.5709 0.3575 -0.0538 0.1289 Uiso calc
H11c 0.4695 0.4297 -0.1161 0.1289 Uiso calc

loop_
_geom_angle_atom_site_label_1
_geom_angle_atom_site_label_2
_geom_angle_atom_site_label_3
_geom_angle
_geom_angle_publ_flag
C1 Si C10 108.6(2) yes
C1 Si C11 109.11(9) yes
C10 Si C11 110.60(10) yes
C11 Si C11' 108.70(10) yes
Si C1 C2 179.2(2) yes
C1 C2 C3 178.9(2) yes
C2 C3 C4 120.4(2) yes
C2 C3 C8 121.3(2) yes
C4 C3 C8 118.3(2) yes
C3 C4 C5 120.9(2) yes
C4 C5 C6 120.3(3) yes
C5 C6 C7 119.4(3) yes
C6 C7 C8 121.7(2) yes
C3 C8 C7 119.4(2) yes
C3 C8 C9 120.2(2) yes
C7 C8 C9 120.5(2) yes
O C9 C8 124.8(3) yes

loop_
_geom_bond_atom_site_label_1
_geom_bond_atom_site_label_2
_geom_bond_distance
_geom_bond_publ_flag
Si C1 1.839(3) yes
Si C10 1.833(3) yes
Si C11 1.850(3) yes
O C9 1.196(3) yes
C1 C2 1.192(3) yes
C2 C3 1.444(3) yes
C3 C4 1.375(3) yes
C3 C8 1.402(3) yes
C4 C5 1.391(4) yes
C5 C6 1.374(4) yes
C6 C7 1.347(4) yes
C7 C8 1.394(3) yes
C8 C9 1.464(4) yes
